data_4000891
loop_
_publ_author_name
'Zhou, Yan-Ling'
'Zeng, Ming-Hua'
'Wei, Lian-Qiang'
'Li, Bin-Wen'
'Kurmoo, Mohamedally'

_publ_section_title
;
 Traditional and Microwave-Assisted Solvothermal Synthesis and Surface
 Modification of Co7Brucite Disk Clusters and Their Magnetic Properties
;
_journal_issue 14
_journal_name_full 'Chemistry of Materials'
_journal_page_first 4295
_journal_paper_doi 10.1021/cm1011229
_journal_volume 22
_journal_year 2010
_chemical_formula_sum 'C54 H60 Cl2 Co7 N24 O20'
_chemical_formula_weight 1848.67
_chemical_name_systematic
; 
 ? 
;
_space_group_IT_number 165
_symmetry_cell_setting trigonal
_symmetry_space_group_name_Hall '-P 3 2"c'
_symmetry_space_group_name_H-M 'P -3 c 1'
_atom_sites_solution_hydrogens geom
_atom_sites_solution_primary direct
_atom_sites_solution_secondary difmap
_audit_creation_method SHELXL-97
_cell_angle_alpha 90.00
_cell_angle_beta 90.00
_cell_angle_gamma 120.00
_cell_formula_units_Z 2
_cell_length_a 14.1074(8)
_cell_length_b 14.1074(8)
_cell_length_c 23.882(3)
_cell_measurement_reflns_used 5821
_cell_measurement_temperature 173(2)
_cell_measurement_theta_max 26.75
_cell_measurement_theta_min 2.38
_cell_volume 4116.2(6)
_computing_structure_refinement 'SHELXL-97 (Sheldrick, 1997)'
_computing_structure_solution 'SHELXS-97 (Sheldrick, 1990)'
_diffrn_ambient_temperature 173(2)
_diffrn_measured_fraction_theta_full 0.995
_diffrn_measured_fraction_theta_max 0.995
_diffrn_radiation_monochromator graphite
_diffrn_radiation_source 'fine-focus sealed tube'
_diffrn_radiation_type MoK\a
_diffrn_radiation_wavelength 0.71073
_diffrn_reflns_av_R_equivalents 0.0363
_diffrn_reflns_av_sigmaI/netI 0.0235
_diffrn_reflns_limit_h_max 8
_diffrn_reflns_limit_h_min -16
_diffrn_reflns_limit_k_max 16
_diffrn_reflns_limit_k_min -15
_diffrn_reflns_limit_l_max 28
_diffrn_reflns_limit_l_min -27
_diffrn_reflns_number 15322
_diffrn_reflns_theta_full 24.99
_diffrn_reflns_theta_max 24.99
_diffrn_reflns_theta_min 2.38
_exptl_absorpt_coefficient_mu 1.516
_exptl_absorpt_correction_T_max 0.5893
_exptl_absorpt_correction_T_min 0.5422
_exptl_absorpt_correction_type multi-scan
_exptl_crystal_colour red
_exptl_crystal_density_diffrn 1.492
_exptl_crystal_density_method 'not measured'
_exptl_crystal_description block
_exptl_crystal_F_000 1870
_exptl_crystal_size_max 0.46
_exptl_crystal_size_mid 0.43
_exptl_crystal_size_min 0.39
_refine_diff_density_max 2.546
_refine_diff_density_min -0.712
_refine_diff_density_rms 0.186
_refine_ls_extinction_method none
_refine_ls_goodness_of_fit_ref 1.109
_refine_ls_hydrogen_treatment constr
_refine_ls_matrix_type full
_refine_ls_number_parameters 163
_refine_ls_number_reflns 2414
_refine_ls_number_restraints 18
_refine_ls_restrained_S_all 1.141
_refine_ls_R_factor_all 0.0911
_refine_ls_R_factor_gt 0.0771
_refine_ls_shift/su_max 0.001
_refine_ls_shift/su_mean 0.000
_refine_ls_structure_factor_coef Fsqd
_refine_ls_weighting_details 'calc w=1/[\s^2^(Fo^2^)+(0.1592P)^2^+21.3013P] where P=(Fo^2^+2Fc^2^)/3'
_refine_ls_weighting_scheme calc
_refine_ls_wR_factor_gt 0.2361
_refine_ls_wR_factor_ref 0.2556
_reflns_number_gt 1957
_reflns_number_total 2414
_reflns_threshold_expression >2sigma(I)
_cod_data_source_file cm1011229_si_002.cif
_cod_data_source_block 3
_cod_depositor_comments
;
The following automatic conversions were performed:

'_symmetry_cell_setting' value 'Trigonal' changed to 'trigonal'
according to /home/saulius/struct/CIF-dictionaries/cif_core.dic
dictionary named 'cif_core.dic' version 2.4.2 from 2011-04-26.

Automatic conversion script
Id: cif_fix_values 1715 2011-07-08 13:25:40Z adriana 
;
_cod_original_sg_symbol_H-M P-3c1
_cod_database_code 4000891

loop_
_symmetry_equiv_pos_as_xyz
'x, y, z'
'-y, x-y, z'
'-x+y, -x, z'
'y, x, -z+1/2'
'x-y, -y, -z+1/2'
'-x, -x+y, -z+1/2'
'-x, -y, -z'
'y, -x+y, -z'
'x-y, x, -z'
'-y, -x, z-1/2'
'-x+y, y, z-1/2'
'x, x-y, z-1/2'

loop_
_atom_site_label
_atom_site_type_symbol
_atom_site_fract_x
_atom_site_fract_y
_atom_site_fract_z
_atom_site_U_iso_or_equiv
_atom_site_adp_type
_atom_site_occupancy
_atom_site_symmetry_multiplicity
_atom_site_calc_flag
_atom_site_refinement_flags
Cl1 Cl 0.3333 0.6667 0.2981(2) 0.0547(10) Uani 1 3 d S
Co1 Co 0.0000 0.0000 0.5000 0.0207(5) Uani 1 6 d S
Co2 Co 0.25665(7) 0.11244(8) 0.51168(4) 0.0290(4) Uani 1 1 d .
O1 O 0.2753(4) 0.2443(4) 0.46741(19) 0.0318(11) Uani 1 1 d .
O2 O 0.4007(4) 0.1636(4) 0.4508(2) 0.0401(13) Uani 1 1 d .
O4 O 0.3333 0.6667 0.3639(6) 0.091(5) Uani 1 3 d S
N1 N 0.1874(5) 0.3718(5) 0.4246(3) 0.0404(15) Uani 1 1 d .
N2 N 0.1296(4) 0.1276(4) 0.5448(2) 0.0247(11) Uani 1 1 d U
N3 N 0.1235(11) 0.1392(11) 0.5973(6) 0.116(4) Uani 1 1 d U
N4 N 0.1396(12) 0.1762(12) 0.6496(4) 0.122(4) Uani 1 1 d U
C1 C 0.3405(5) 0.2826(5) 0.4233(3) 0.0274(14) Uani 1 1 d .
C2 C 0.4114(5) 0.2429(6) 0.4130(3) 0.0358(16) Uani 1 1 d .
C3 C 0.4830(6) 0.2787(7) 0.3682(3) 0.0445(19) Uani 1 1 d .
H3C H 0.5308 0.2506 0.3620 0.053 Uiso 1 1 calc R
C4 C 0.4838(7) 0.3579(8) 0.3318(3) 0.051(2) Uani 1 1 d .
H4C H 0.5328 0.3835 0.3009 0.062 Uiso 1 1 calc R
C5 C 0.4156(6) 0.3976(7) 0.3404(3) 0.0450(19) Uani 1 1 d .
H5A H 0.4174 0.4512 0.3156 0.054 Uiso 1 1 calc R
C6 C 0.3405(6) 0.3600(6) 0.3863(3) 0.0368(17) Uani 1 1 d .
C7 C 0.4920(6) 0.1484(7) 0.4586(4) 0.055(2) Uani 1 1 d .
H7A H 0.5409 0.1776 0.4262 0.082 Uiso 1 1 calc R
H7B H 0.4665 0.0701 0.4625 0.082 Uiso 1 1 calc R
H7C H 0.5316 0.1870 0.4925 0.082 Uiso 1 1 calc R
C8 C 0.2653(6) 0.4013(6) 0.3895(3) 0.0402(17) Uani 1 1 d .
H8A H 0.2747 0.4554 0.3630 0.048 Uiso 1 1 calc R
C9 C 0.1139(8) 0.4198(8) 0.4188(4) 0.060(3) Uani 1 1 d .
H9A H 0.0578 0.3901 0.4481 0.090 Uiso 1 1 calc R
H9B H 0.0786 0.4010 0.3820 0.090 Uiso 1 1 calc R
H9C H 0.1573 0.4996 0.4225 0.090 Uiso 1 1 calc R
O5 O 0.4197(7) 0.6500(8) 0.2879(4) 0.099(3) Uani 1 1 d .

loop_
_atom_site_aniso_label
_atom_site_aniso_U_11
_atom_site_aniso_U_22
_atom_site_aniso_U_33
_atom_site_aniso_U_23
_atom_site_aniso_U_13
_atom_site_aniso_U_12
Cl1 0.0364(12) 0.0364(12) 0.091(3) 0.000 0.000 0.0182(6)
Co1 0.0207(7) 0.0207(7) 0.0207(10) 0.000 0.000 0.0104(3)
Co2 0.0231(6) 0.0259(6) 0.0366(7) 0.0035(4) -0.0028(4) 0.0113(4)
O1 0.027(2) 0.029(2) 0.039(3) 0.009(2) 0.007(2) 0.014(2)
O2 0.029(3) 0.038(3) 0.055(3) 0.010(3) 0.008(2) 0.017(2)
O4 0.108(7) 0.108(7) 0.058(8) 0.000 0.000 0.054(4)
N1 0.040(4) 0.033(3) 0.052(4) 0.011(3) 0.006(3) 0.021(3)
N2 0.020(3) 0.025(3) 0.029(3) 0.002(2) 0.001(2) 0.010(2)
N3 0.120(9) 0.103(8) 0.113(8) -0.006(7) -0.006(7) 0.046(7)
N4 0.165(10) 0.123(8) 0.050(5) -0.001(6) -0.009(6) 0.052(8)
C1 0.017(3) 0.027(3) 0.033(3) 0.001(3) 0.003(3) 0.007(3)
C2 0.021(3) 0.032(4) 0.044(4) 0.003(3) 0.001(3) 0.005(3)
C3 0.034(4) 0.049(5) 0.048(4) -0.004(4) 0.005(3) 0.019(4)
C4 0.039(4) 0.071(6) 0.041(4) 0.008(4) 0.011(3) 0.025(4)
C5 0.034(4) 0.054(5) 0.042(4) 0.013(4) 0.009(3) 0.019(4)
C6 0.030(4) 0.035(4) 0.038(4) 0.005(3) 0.003(3) 0.011(3)
C7 0.028(4) 0.046(5) 0.090(7) 0.015(4) 0.003(4) 0.018(4)
C8 0.039(4) 0.040(4) 0.041(4) 0.015(3) 0.012(3) 0.020(3)
C9 0.060(6) 0.062(6) 0.077(6) 0.034(5) 0.020(5) 0.044(5)
O5 0.078(5) 0.133(8) 0.115(6) -0.062(6) -0.032(5) 0.075(6)

loop_
_atom_type_symbol
_atom_type_description
_atom_type_scat_dispersion_real
_atom_type_scat_dispersion_imag
_atom_type_scat_source
C C 0.0033 0.0016 'International Tables Vol C Tables 4.2.6.8 and 6.1.1.4'
H H 0.0000 0.0000 'International Tables Vol C Tables 4.2.6.8 and 6.1.1.4'
N N 0.0061 0.0033 'International Tables Vol C Tables 4.2.6.8 and 6.1.1.4'
O O 0.0106 0.0060 'International Tables Vol C Tables 4.2.6.8 and 6.1.1.4'
Co Co 0.3494 0.9721 'International Tables Vol C Tables 4.2.6.8 and 6.1.1.4'
Cl Cl 0.1484 0.1585 'International Tables Vol C Tables 4.2.6.8 and 6.1.1.4'

loop_
_geom_angle_atom_site_label_1
_geom_angle_atom_site_label_2
_geom_angle_atom_site_label_3
_geom_angle
_geom_angle_site_symmetry_1
_geom_angle_site_symmetry_3
O5 Cl1 O5 116.9(3) 2_665 3_565
O5 Cl1 O5 116.9(3) 2_665 .
O5 Cl1 O5 116.9(3) 3_565 .
O5 Cl1 O4 100.2(4) 2_665 .
O5 Cl1 O4 100.2(4) 3_565 .
O5 Cl1 O4 100.2(4) . .
N2 Co1 N2 180.000(1) . 7_556
N2 Co1 N2 83.55(18) . 8_556
N2 Co1 N2 96.45(18) 7_556 8_556
N2 Co1 N2 83.55(18) . 9_556
N2 Co1 N2 96.45(18) 7_556 9_556
N2 Co1 N2 96.45(18) 8_556 9_556
N2 Co1 N2 96.45(18) . 3
N2 Co1 N2 83.55(18) 7_556 3
N2 Co1 N2 83.55(18) 8_556 3
N2 Co1 N2 180.000(1) 9_556 3
N2 Co1 N2 96.45(18) . 2
N2 Co1 N2 83.55(18) 7_556 2
N2 Co1 N2 180.000(1) 8_556 2
N2 Co1 N2 83.55(18) 9_556 2
N2 Co1 N2 96.45(18) 3 2
O1 Co2 O1 162.95(10) 8_556 .
O1 Co2 N2 111.5(2) 8_556 .
O1 Co2 N2 80.06(19) . .
O1 Co2 N1 87.9(2) 8_556 8_556
O1 Co2 N1 102.8(2) . 8_556
N2 Co2 N1 100.1(2) . 8_556
O1 Co2 N2 77.82(19) 8_556 8_556
O1 Co2 N2 91.91(19) . 8_556
N2 Co2 N2 82.4(3) . 8_556
N1 Co2 N2 165.3(2) 8_556 8_556
O1 Co2 O2 95.24(19) 8_556 .
O1 Co2 O2 72.26(19) . .
N2 Co2 O2 152.3(2) . .
N1 Co2 O2 87.6(2) 8_556 .
N2 Co2 O2 96.9(2) 8_556 .
C1 O1 Co2 130.2(4) . 9_556
C1 O1 Co2 122.1(4) . .
Co2 O1 Co2 104.2(2) 9_556 .
C2 O2 C7 117.8(6) . .
C2 O2 Co2 112.8(4) . .
C7 O2 Co2 126.5(5) . .
C8 N1 C9 117.9(7) . .
C8 N1 Co2 127.2(5) . 9_556
C9 N1 Co2 114.9(5) . 9_556
N3 N2 Co2 120.5(7) . .
N3 N2 Co1 121.7(7) . .
Co2 N2 Co1 98.3(2) . .
N3 N2 Co2 119.0(7) . 9_556
Co2 N2 Co2 97.1(2) . 9_556
Co1 N2 Co2 94.5(2) . 9_556
N2 N3 N4 165.3(14) . .
O1 C1 C2 117.9(6) . .
O1 C1 C6 123.3(6) . .
C2 C1 C6 118.8(6) . .
C3 C2 O2 124.4(7) . .
C3 C2 C1 122.0(7) . .
O2 C2 C1 113.6(6) . .
C2 C3 C4 118.8(8) . .
C5 C4 C3 120.7(7) . .
C4 C5 C6 120.8(8) . .
C1 C6 C5 118.9(7) . .
C1 C6 C8 124.4(7) . .
C5 C6 C8 116.7(7) . .
N1 C8 C6 126.1(7) . .

loop_
_geom_bond_atom_site_label_1
_geom_bond_atom_site_label_2
_geom_bond_distance
_geom_bond_site_symmetry_2
Cl1 O5 1.373(8) 2_665
Cl1 O5 1.373(8) 3_565
Cl1 O5 1.373(8) .
Cl1 O4 1.573(15) .
Co1 N2 2.107(5) .
Co1 N2 2.107(5) 7_556
Co1 N2 2.107(5) 8_556
Co1 N2 2.107(5) 9_556
Co1 N2 2.107(5) 3
Co1 N2 2.107(5) 2
Co2 O1 2.006(5) 8_556
Co2 O1 2.039(5) .
Co2 N2 2.066(5) .
Co2 N1 2.081(6) 8_556
Co2 N2 2.192(5) 8_556
Co2 O2 2.301(5) .
O1 C1 1.323(8) .
O1 Co2 2.006(5) 9_556
O2 C2 1.385(9) .
O2 C7 1.420(9) .
N1 C8 1.275(10) .
N1 C9 1.503(10) .
N1 Co2 2.081(6) 9_556
N2 N3 1.272(14) .
N2 Co2 2.192(5) 9_556
N3 N4 1.329(16) .
C1 C2 1.391(10) .
C1 C6 1.405(10) .
C2 C3 1.382(11) .
C3 C4 1.411(12) .
C4 C5 1.349(12) .
C5 C6 1.429(10) .
C6 C8 1.445(11) .

loop_
_platon_squeeze_void_nr
_platon_squeeze_void_average_x
_platon_squeeze_void_average_y
_platon_squeeze_void_average_z
_platon_squeeze_void_volume
_platon_squeeze_void_count_electrons
1 0.000 0.500 0.000 110.8 14.2
2 1.000 1.000 0.500 110.8 14.1
